data_4515166
loop_
_publ_author_name
'Finelli, Alba'
'H\'erault, Nelly'
'Crochet, Aur\'elien'
'Fromm, Katharina M.'

_publ_section_title
;
 Compartmentalization of Alkaline-Earth Metals in Salen-Type Cu- and
 Ni-Complexes in Solution and in the Solid State.
;
_journal_issue 6
_journal_name_full 'ACS omega'
_journal_page_first 10231
_journal_page_last 10242
_journal_paper_doi 10.1021/acsomega.9b00365
_journal_volume 4
_journal_year 2019
_chemical_formula_moiety '2(C36 H34 Ba N6 Ni2 O14)'
_chemical_formula_sum 'C72 H68 Ba2 N12 Ni4 O28'
_chemical_formula_weight 2058.90
_space_group_crystal_system triclinic
_space_group_IT_number 2
_space_group_name_Hall '-P 1'
_space_group_name_H-M_alt 'P -1'
_symmetry_space_group_name_Hall '-P 1'
_symmetry_space_group_name_H-M 'P -1'
_atom_sites_solution_hydrogens geom
_atom_sites_solution_primary dual
_audit_creation_date 2019-04-02
_audit_creation_method
;
Olex2 1.2
(compiled 2018.05.29 svn.r3508 for OlexSys, GUI svn.r5506)
;
_cell_angle_alpha 100.388(17)
_cell_angle_beta 92.814(18)
_cell_angle_gamma 90.137(16)
_cell_formula_units_Z 2
_cell_length_a 11.632(2)
_cell_length_b 16.114(3)
_cell_length_c 23.382(6)
_cell_measurement_reflns_used 9761
_cell_measurement_temperature 200(2)
_cell_measurement_theta_max 25.12
_cell_measurement_theta_min 1.69
_cell_volume 4305.4(16)
_computing_molecular_graphics 'Olex2 (Dolomanov et al., 2009)'
_computing_publication_material 'Olex2 (Dolomanov et al., 2009)'
_computing_structure_refinement 'ShelXL (Sheldrick, 2015)'
_computing_structure_solution 'ShelXD (Sheldrick, 2008)'
_diffrn_ambient_temperature 200(2)
_diffrn_measured_fraction_theta_full 0.990
_diffrn_measured_fraction_theta_max 0.976
_diffrn_measurement_device_type 'Stoe IPDS2'
_diffrn_radiation_monochromator graphite
_diffrn_radiation_probe x-ray
_diffrn_radiation_type MoK\a
_diffrn_radiation_wavelength 0.71073
_diffrn_reflns_av_unetI/netI 0.3528
_diffrn_reflns_Laue_measured_fraction_full 0.990
_diffrn_reflns_Laue_measured_fraction_max 0.976
_diffrn_reflns_limit_h_max 13
_diffrn_reflns_limit_h_min -13
_diffrn_reflns_limit_k_max 19
_diffrn_reflns_limit_k_min -19
_diffrn_reflns_limit_l_max 27
_diffrn_reflns_limit_l_min -25
_diffrn_reflns_number 15400
_diffrn_reflns_point_group_measured_fraction_full 0.990
_diffrn_reflns_point_group_measured_fraction_max 0.976
_diffrn_reflns_theta_full 25.242
_diffrn_reflns_theta_max 25.384
_diffrn_reflns_theta_min 1.285
_diffrn_source_type 'Stoe IPDS2'
_exptl_absorpt_coefficient_mu 1.839
_exptl_absorpt_correction_T_max 0.8100
_exptl_absorpt_correction_T_min 0.6850
_exptl_absorpt_correction_type integration
_exptl_absorpt_process_details
;
STOE X-Red32, absorption correction by Gaussian integration, analogous to
P. Coppens, "The Evaluation of Absorption and Extinction in Single-Crystal
Structure Analysis", published in
F. R. Ahmed (Editor), "Crystallographic Computing",
Munksgaard, Copenhagen (1970), 255 - 270.
;
_exptl_crystal_colour orange
_exptl_crystal_colour_primary orange
_exptl_crystal_density_diffrn 1.588
_exptl_crystal_description plate
_exptl_crystal_F_000 2064
_exptl_crystal_recrystallization_method 'The material was recrystallised from acetonitrile by slow evaporation'
_exptl_crystal_size_max 0.02
_exptl_crystal_size_mid 0.017
_exptl_crystal_size_min 0.005
_refine_diff_density_max 1.094
_refine_diff_density_min -0.945
_refine_diff_density_rms 0.157
_refine_ls_extinction_coef 0.00048(12)
_refine_ls_extinction_expression Fc^*^=kFc[1+0.001xFc^2^\l^3^/sin(2\q)]^-1/4^
_refine_ls_extinction_method 'SHELXL-2017/1 (Sheldrick 2017)'
_refine_ls_goodness_of_fit_ref 0.874
_refine_ls_hydrogen_treatment constr
_refine_ls_matrix_type full
_refine_ls_number_parameters 973
_refine_ls_number_reflns 15400
_refine_ls_number_restraints 91
_refine_ls_restrained_S_all 0.871
_refine_ls_R_factor_all 0.2806
_refine_ls_R_factor_gt 0.0932
_refine_ls_shift/su_max 0.001
_refine_ls_shift/su_mean 0.000
_refine_ls_structure_factor_coef Fsqd
_refine_ls_weighting_details 'w=1/[\s^2^(Fo^2^)+(0.0738P)^2^] where P=(Fo^2^+2Fc^2^)/3'
_refine_ls_weighting_scheme calc
_refine_ls_wR_factor_gt 0.1820
_refine_ls_wR_factor_ref 0.2628
_reflns_Friedel_coverage 0.000
_reflns_number_gt 4260
_reflns_number_total 15400
_reflns_threshold_expression 'I > 2\s(I)'
_cod_data_source_file ao9b00365_si_008.cif
_cod_data_source_block niba_tw_sq
_cod_original_cell_volume 4305.2(16)
_cod_database_code 4515166
_shelx_shelxl_version_number 2017/1
_shelx_space_group_comment
;
The symmetry employed for this shelxl refinement is uniquely defined
by the following loop, which should always be used as a source of
symmetry information in preference to the above space-group names.
They are only intended as comments.
;
_shelx_estimated_absorpt_t_max 0.991
_shelx_estimated_absorpt_t_min 0.964
_olex2_refinement_description
;
1. Twinned data refinement
 Scales: 0.729(4)
 0.271(4)
2. Fixed Uiso
 At 1.2 times of:
  All C(H) groups, All C(H,H) groups
 At 1.5 times of:
  All C(H,H,H) groups
3. Restrained distances
 N12-O32
 1.25 with sigma of 0.02
 N12-O34
 1.25 with sigma of 0.02
 N12-O33
 1.25 with sigma of 0.02
 O22-N10
 1.25 with sigma of 0.02
4. Restrained planarity
 O32, N12, O33, O34
 with sigma of 0.1
5. Rigid bond restraints
 C48, C53, C52, C51, C50, C49
 with sigma for 1-2 distances of 0.0001 and sigma for 1-3 distances of 0.0001
 C53, C48, C49, C50, C52, C51
 with sigma for 1-2 distances of 0.0001 and sigma for 1-3 distances of 0.0001
 N11, O26, O27, O28
 with sigma for 1-2 distances of 0.0001 and sigma for 1-3 distances of 0.0001
 N9, O17, O18, O19
 with sigma for 1-2 distances of 0.0001 and sigma for 1-3 distances of 0.0001
 C7, C2, C3, C4, C5, C6
 with sigma for 1-2 distances of 0.0001 and sigma for 1-3 distances of 0.0001
 C17, C12, C13, C14, C15, C16
 with sigma for 1-2 distances of 0.01 and sigma for 1-3 distances of 0.01
 C25, C24, C23, C22, C21, C20
 with sigma for 1-2 distances of 0.01 and sigma for 1-3 distances of 0.01
 C30, C31, C32, C33, C34, C35
 with sigma for 1-2 distances of 0.01 and sigma for 1-3 distances of 0.01
 C59, C58, C57, C56, C61, C60
 with sigma for 1-2 distances of 0.01 and sigma for 1-3 distances of 0.01
 C62, C60
 with sigma for 1-2 distances of 0.01 and sigma for 1-3 distances of 0.01
 C66, C65
 with sigma for 1-2 distances of 0.01 and sigma for 1-3 distances of 0.01
6. Uiso/Uaniso restraints and constraints
Uanis(C1) = Uanis(C36) = Uanis(C19) = Uanis(C18) = Uanis(C72) = Uanis(C54) =
Uanis(C55) = Uanis(C37)
Uanis(C46) = Uanis(C45) = Uanis(C10) = Uanis(C9) = Uanis(C27) = Uanis(C28) =
Uanis(C63) = Uanis(C64)
Uanis(O31) = Uanis(O33) = Uanis(O30) = Uanis(O34) = Uanis(O29) = Uanis(O32)
Uanis(O23) = Uanis(O20) = Uanis(O24) = Uanis(O21) = Uanis(O25) = Uanis(O22)
Uanis(O17) = Uanis(O18) = Uanis(O19)
7. Others
 Sof(O29)=Sof(O31)=Sof(O30)=1-FVAR(1)
 Sof(O32)=Sof(O34)=Sof(O33)=FVAR(1)
 Sof(O23)=Sof(O24)=Sof(O25)=1-FVAR(2)
 Sof(O20)=Sof(O21)=Sof(O22)=FVAR(2)
8.a Secondary CH2 refined with riding coordinates:
 C10(H10A,H10B), C64(H64A,H64B), C9(H9A,H9B), C63(H63A,H63B)
8.b Aromatic/amide H refined with riding coordinates:
 C57(H57), C13(H13), C44(H44), C11(H11), C39(H39), C23(H23), C27(H27),
 C29(H29), C33(H33), C26(H26), C3(H3), C41(H41), C31(H31), C58(H58), C51(H51),
 C8(H8), C59(H59), C40(H40), C4(H4), C32(H32), C14(H14), C47(H47), C67(H67),
 C49(H49), C65(H65), C62(H62), C15(H15), C5(H5), C50(H50), C69(H69), C22(H22),
 C68(H68), C21(H21), C45(H45), C46(H46), C28(H28)
8.c Idealised Me refined as rotating group:
 C37(H37A,H37B,H37C), C55(H55A,H55B,H55C), C72(H72A,H72B,H72C), C54(H54A,H54B,
 H54C), C19(H19A,H19B,H19C), C18(H18A,H18B,H18C), C1(H1A,H1B,H1C), C36(H36A,
 H36B,H36C)
;
_platon_squeeze_void_probe_radius 1.20
_olex2_diffrn_ambient_temperature_device 'Oxford Cryosystems'
_olex2_exptl_crystal_mounting_method 'The crystal was mounted on a loop in oil'
_olex2_submission_original_sample_id LNiBa
_olex2_submission_special_instructions 'No special instructions were received'

loop_
_space_group_symop_operation_xyz
'x, y, z'
'-x, -y, -z'

loop_
_atom_site_label
_atom_site_type_symbol
_atom_site_fract_x
_atom_site_fract_y
_atom_site_fract_z
_atom_site_U_iso_or_equiv
_atom_site_adp_type
_atom_site_occupancy
_atom_site_site_symmetry_order
_atom_site_calc_flag
_atom_site_refinement_flags_posn
_atom_site_refinement_flags_adp
_atom_site_refinement_flags_occupancy
_atom_site_disorder_assembly
_atom_site_disorder_group
Ba2 Ba 0.30621(10) 0.25747(9) 0.51537(6) 0.0593(4) Uani 1 1 d . . . . .
Ba1 Ba 0.27842(11) 0.25233(10) 0.01452(6) 0.0643(4) Uani 1 1 d . . . . .
Ni3 Ni 0.5509(2) 0.10364(18) 0.52269(12) 0.0590(7) Uani 1 1 d . . . . .
Ni1 Ni 0.5623(2) 0.14295(19) 0.00857(12) 0.0643(8) Uani 1 1 d . . . . .
Ni4 Ni 0.5844(2) 0.36515(18) 0.49608(12) 0.0627(8) Uani 1 1 d . . . . .
Ni2 Ni 0.5360(2) 0.39884(19) 0.02080(13) 0.0669(8) Uani 1 1 d . . . . .
O9 O 0.3420(11) 0.2097(10) 0.3884(6) 0.068(4) Uani 1 1 d . . . . .
O11 O 0.4075(10) 0.1161(8) 0.5552(6) 0.059(4) Uani 1 1 d . . . . .
O5 O 0.3154(11) 0.2238(10) -0.1117(6) 0.070(4) Uani 1 1 d . . . . .
O15 O 0.4322(11) 0.3772(9) 0.4699(6) 0.069(4) Uani 1 1 d . . . . .
O6 O 0.4630(11) 0.3220(9) -0.0376(6) 0.066(4) Uani 1 1 d . . . . .
O10 O 0.4799(11) 0.1534(8) 0.4649(6) 0.061(4) Uani 1 1 d . . . . .
O7 O 0.3919(11) 0.4069(9) 0.0534(7) 0.072(4) Uani 1 1 d . . . . .
O14 O 0.5251(11) 0.3219(9) 0.5557(6) 0.066(4) Uani 1 1 d . . . . .
O13 O 0.3979(11) 0.2886(10) 0.6389(6) 0.069(4) Uani 1 1 d . . . . .
O8 O 0.1812(11) 0.4047(10) 0.0787(6) 0.075(4) Uani 1 1 d . . . . .
O2 O 0.4869(12) 0.2152(9) 0.0651(6) 0.071(4) Uani 1 1 d . . . . .
O3 O 0.4191(10) 0.1111(9) -0.0212(6) 0.066(4) Uani 1 1 d . . . . .
O4 O 0.1977(9) 0.0894(9) -0.0535(6) 0.064(4) Uani 1 1 d . . . . .
N2 N 0.6368(13) 0.0676(12) -0.0457(8) 0.059(4) Uani 1 1 d . . . . .
O1 O 0.3471(14) 0.2866(9) 0.1421(6) 0.078(4) Uani 1 1 d . . . . .
O12 O 0.1941(12) 0.1412(10) 0.5817(7) 0.077(4) Uani 1 1 d . . . . .
N7 N 0.7358(13) 0.3434(12) 0.5199(8) 0.070(5) Uani 1 1 d . . . . .
O16 O 0.2122(11) 0.3773(11) 0.4454(7) 0.084(5) Uani 1 1 d . . . . .
C25 C 0.5095(18) 0.2757(15) -0.0830(9) 0.063(5) Uani 1 1 d . U . . .
N4 N 0.6054(16) 0.4751(14) 0.0769(9) 0.082(6) Uani 1 1 d . . . . .
N6 N 0.6142(14) 0.0507(11) 0.5794(8) 0.064(5) Uani 1 1 d . . . . .
C35 C 0.3648(17) 0.4613(13) 0.0999(9) 0.058(5) Uani 1 1 d . U . . .
N1 N 0.7088(14) 0.1799(13) 0.0365(9) 0.076(6) Uani 1 1 d . . . . .
C57 C 0.5718(19) 0.2472(12) 0.6926(9) 0.065(5) Uani 1 1 d . U . . .
H57 H 0.528024 0.233498 0.722901 0.078 Uiso 1 1 calc R . . . .
C37 C 0.269(2) 0.2176(17) 0.3379(11) 0.088(2) Uani 1 1 d . . . . .
H37A H 0.188192 0.211948 0.346738 0.132 Uiso 1 1 calc GR . . . .
H37B H 0.287484 0.173135 0.305243 0.132 Uiso 1 1 calc GR . . . .
H37C H 0.281818 0.272923 0.327344 0.132 Uiso 1 1 calc GR . . . .
C61 C 0.5789(16) 0.2925(12) 0.6005(9) 0.054(5) Uani 1 1 d . U . . .
C43 C 0.5297(15) 0.1713(12) 0.4189(10) 0.054(5) Uani 1 1 d . . . . .
N5 N 0.6910(14) 0.0950(12) 0.4922(9) 0.071(5) Uani 1 1 d . . . . .
C30 C 0.4432(19) 0.5216(14) 0.1341(10) 0.068(5) Uani 1 1 d . U . . .
C66 C 0.474(2) 0.4525(13) 0.3915(10) 0.069(6) Uani 1 1 d . U . . .
N3 N 0.6779(15) 0.3873(14) -0.0132(11) 0.080(6) Uani 1 1 d . . . . .
C17 C 0.3881(17) 0.0510(14) -0.0678(9) 0.058(5) Uani 1 1 d . U . . .
C13 C 0.429(2) -0.0629(15) -0.1468(10) 0.079(6) Uani 1 1 d . U . . .
H13 H 0.484451 -0.098495 -0.167151 0.095 Uiso 1 1 calc R . . . .
C71 C 0.3971(16) 0.4156(13) 0.4261(9) 0.054(5) Uani 1 1 d . . . . .
C53 C 0.3764(17) 0.0929(14) 0.6040(9) 0.062(2) Uani 1 1 d . U . . .
C44 C 0.7214(18) 0.1202(13) 0.4452(10) 0.064(6) Uani 1 1 d . . . . .
H44 H 0.798888 0.110346 0.434952 0.077 Uiso 1 1 calc R . . . .
C55 C 0.334(2) 0.2958(17) 0.6901(10) 0.088(2) Uani 1 1 d . . . . .
H55A H 0.251855 0.301565 0.679770 0.132 Uiso 1 1 calc GR . . . .
H55B H 0.360534 0.345576 0.718149 0.132 Uiso 1 1 calc GR . . . .
H55C H 0.344885 0.245175 0.707381 0.132 Uiso 1 1 calc GR . . . .
C48 C 0.4524(18) 0.0467(13) 0.6372(9) 0.066(2) Uani 1 1 d . U . . .
N8 N 0.6493(15) 0.4170(13) 0.4403(10) 0.083(6) Uani 1 1 d . . . . .
C70 C 0.2817(17) 0.4150(15) 0.4132(10) 0.066(6) Uani 1 1 d . . . . .
C11 C 0.5889(17) 0.0118(16) -0.0857(12) 0.075(7) Uani 1 1 d . . . . .
H11 H 0.638674 -0.025858 -0.108485 0.090 Uiso 1 1 calc R . . . .
C42 C 0.6514(17) 0.1606(13) 0.4081(9) 0.058(6) Uani 1 1 d . . . . .
C39 C 0.5000(17) 0.2253(14) 0.3265(10) 0.069(6) Uani 1 1 d . . . . .
H39 H 0.448756 0.243571 0.298545 0.082 Uiso 1 1 calc R . . . .
C23 C 0.670(2) 0.2198(19) -0.1404(12) 0.093(8) Uani 1 1 d . U . . .
H23 H 0.749591 0.220672 -0.148042 0.112 Uiso 1 1 calc R . . . .
C2 C 0.467(2) 0.3047(15) 0.1569(11) 0.076(3) Uani 1 1 d . U . . .
C16 C 0.2696(17) 0.0377(14) -0.0831(9) 0.059(5) Uani 1 1 d . U . . .
C27 C 0.762(2) 0.449(2) 0.0164(14) 0.114(4) Uani 1 1 d . . . . .
H27 H 0.823984 0.469878 -0.001687 0.136 Uiso 1 1 calc R . . . .
C6 C 0.659(2) 0.2755(15) 0.1240(11) 0.076(3) Uani 1 1 d . U . . .
C29 C 0.567(2) 0.5207(17) 0.1209(12) 0.087(8) Uani 1 1 d . . . . .
H29 H 0.619204 0.556245 0.146876 0.104 Uiso 1 1 calc R . . . .
C72 C 0.0917(19) 0.3762(17) 0.4344(11) 0.088(2) Uani 1 1 d . . . . .
H72A H 0.071673 0.336454 0.398302 0.132 Uiso 1 1 calc GR . . . .
H72B H 0.066109 0.432806 0.430313 0.132 Uiso 1 1 calc GR . . . .
H72C H 0.053845 0.358489 0.466785 0.132 Uiso 1 1 calc GR . . . .
C33 C 0.211(2) 0.5225(16) 0.1576(10) 0.082(6) Uani 1 1 d . U . . .
H33 H 0.131675 0.524819 0.166533 0.099 Uiso 1 1 calc R . . . .
C34 C 0.2445(18) 0.4676(15) 0.1136(9) 0.071(6) Uani 1 1 d . U . . .
C26 C 0.704(2) 0.334(2) -0.0594(13) 0.091(8) Uani 1 1 d . . . . .
H26 H 0.779995 0.336821 -0.071879 0.109 Uiso 1 1 calc R . . . .
C38 C 0.462(2) 0.2045(14) 0.3756(10) 0.071(6) Uani 1 1 d . . . . .
C3 C 0.498(2) 0.3548(14) 0.2071(10) 0.080(3) Uani 1 1 d . U . . .
H3 H 0.445491 0.380732 0.234501 0.096 Uiso 1 1 calc R . . . .
C41 C 0.6928(19) 0.1800(15) 0.3577(11) 0.072(6) Uani 1 1 d . . . . .
H41 H 0.770447 0.166896 0.349385 0.086 Uiso 1 1 calc R . . . .
C54 C 0.074(2) 0.1359(17) 0.5861(11) 0.088(2) Uani 1 1 d . . . . .
H54A H 0.053007 0.166549 0.624206 0.132 Uiso 1 1 calc GR . . . .
H54B H 0.050616 0.076553 0.581928 0.132 Uiso 1 1 calc GR . . . .
H54C H 0.035108 0.160867 0.555304 0.132 Uiso 1 1 calc GR . . . .
C24 C 0.630(2) 0.2739(15) -0.0921(10) 0.071(5) Uani 1 1 d . U . . .
C12 C 0.4672(18) 0.0003(14) -0.0999(9) 0.065(5) Uani 1 1 d . U . . .
C19 C 0.245(2) 0.1987(17) -0.1605(11) 0.088(2) Uani 1 1 d . . . . .
H19A H 0.252785 0.137750 -0.173771 0.132 Uiso 1 1 calc GR . . . .
H19B H 0.267604 0.228589 -0.191261 0.132 Uiso 1 1 calc GR . . . .
H19C H 0.165227 0.211613 -0.151398 0.132 Uiso 1 1 calc GR . . . .
C31 C 0.401(2) 0.5804(16) 0.1805(10) 0.087(7) Uani 1 1 d . U . . .
H31 H 0.450336 0.621429 0.203543 0.104 Uiso 1 1 calc R . . . .
C58 C 0.689(2) 0.2381(16) 0.6957(11) 0.087(6) Uani 1 1 d . U . . .
H58 H 0.725303 0.218821 0.728061 0.104 Uiso 1 1 calc R . . . .
C56 C 0.5148(18) 0.2761(14) 0.6456(9) 0.066(5) Uani 1 1 d . U . . .
C51 C 0.223(2) 0.0740(16) 0.6660(10) 0.086(2) Uani 1 1 d . U . . .
H51 H 0.144791 0.084426 0.675444 0.103 Uiso 1 1 calc R . . . .
C60 C 0.7052(17) 0.2883(15) 0.6033(11) 0.074(6) Uani 1 1 d . U . . .
C52 C 0.2637(17) 0.1001(14) 0.6184(10) 0.066(2) Uani 1 1 d . U . . .
C8 C 0.7370(19) 0.2324(17) 0.0869(13) 0.086(8) Uani 1 1 d . . . . .
H8 H 0.816463 0.240483 0.097896 0.103 Uiso 1 1 calc R . . . .
C18 C 0.0756(19) 0.0748(17) -0.0629(11) 0.088(2) Uani 1 1 d . . . . .
H18A H 0.035742 0.107483 -0.030434 0.132 Uiso 1 1 calc GR . . . .
H18B H 0.058630 0.014623 -0.065427 0.132 Uiso 1 1 calc GR . . . .
H18C H 0.049200 0.092408 -0.099313 0.132 Uiso 1 1 calc GR . . . .
C59 C 0.7513(18) 0.2563(15) 0.6535(10) 0.076(6) Uani 1 1 d . U . . .
H59 H 0.832032 0.247774 0.656514 0.091 Uiso 1 1 calc R . . . .
C10 C 0.7640(19) 0.066(2) -0.0369(14) 0.114(4) Uani 1 1 d . . . . .
H10A H 0.787617 0.021347 -0.015182 0.136 Uiso 1 1 calc R . . . .
H10B H 0.800591 0.056131 -0.074894 0.136 Uiso 1 1 calc R . . . .
C40 C 0.625(2) 0.2184(15) 0.3179(12) 0.089(8) Uani 1 1 d . . . . .
H40 H 0.659169 0.238906 0.286885 0.106 Uiso 1 1 calc R . . . .
C4 C 0.623(2) 0.3650(18) 0.2149(12) 0.104(4) Uani 1 1 d . U . . .
H4 H 0.655622 0.399713 0.249137 0.124 Uiso 1 1 calc R . . . .
C1 C 0.271(2) 0.3000(17) 0.1874(11) 0.088(2) Uani 1 1 d . . . . .
H1A H 0.274586 0.359504 0.206217 0.132 Uiso 1 1 calc GR . . . .
H1B H 0.293144 0.264607 0.216045 0.132 Uiso 1 1 calc GR . . . .
H1C H 0.192658 0.285293 0.171675 0.132 Uiso 1 1 calc GR . . . .
C32 C 0.289(2) 0.5773(14) 0.1913(11) 0.089(7) Uani 1 1 d . U . . .
H32 H 0.262721 0.614858 0.223895 0.106 Uiso 1 1 calc R . . . .
C14 C 0.319(2) -0.0743(16) -0.1635(9) 0.082(6) Uani 1 1 d . U . . .
H14 H 0.295362 -0.115775 -0.196238 0.099 Uiso 1 1 calc R . . . .
C47 C 0.5704(19) 0.0299(14) 0.6238(10) 0.068(6) Uani 1 1 d . . . . .
H47 H 0.617235 0.002329 0.648945 0.081 Uiso 1 1 calc R . . . .
C67 C 0.423(2) 0.4915(14) 0.3478(11) 0.082(7) Uani 1 1 d . . . . .
H67 H 0.472485 0.517620 0.324822 0.099 Uiso 1 1 calc R . . . .
C49 C 0.408(2) 0.0251(15) 0.6861(10) 0.086(2) Uani 1 1 d . U . . .
H49 H 0.460104 0.003250 0.712059 0.103 Uiso 1 1 calc R . . . .
C20 C 0.437(2) 0.2217(16) -0.1237(9) 0.071(6) Uani 1 1 d . U . . .
C65 C 0.596(2) 0.4495(16) 0.4007(12) 0.085(7) Uani 1 1 d . U . . .
H65 H 0.641197 0.473725 0.375195 0.102 Uiso 1 1 calc R . . . .
C62 C 0.774(2) 0.3173(17) 0.5651(11) 0.086(7) Uani 1 1 d . U . . .
H62 H 0.854500 0.317877 0.572943 0.104 Uiso 1 1 calc R . . . .
C15 C 0.237(2) -0.0235(16) -0.1316(11) 0.088(7) Uani 1 1 d . U . . .
H15 H 0.158052 -0.031044 -0.143307 0.105 Uiso 1 1 calc R . . . .
C5 C 0.694(2) 0.3266(16) 0.1749(11) 0.087(4) Uani 1 1 d . U . . .
H5 H 0.774478 0.335667 0.182560 0.104 Uiso 1 1 calc R . . . .
C50 C 0.294(2) 0.0323(14) 0.7008(10) 0.085(2) Uani 1 1 d . U . . .
H50 H 0.265763 0.010105 0.732610 0.102 Uiso 1 1 calc R . . . .
C69 C 0.233(2) 0.4590(15) 0.3709(11) 0.083(7) Uani 1 1 d . . . . .
H69 H 0.151731 0.464597 0.366273 0.100 Uiso 1 1 calc R . . . .
C22 C 0.598(2) 0.1669(18) -0.1758(11) 0.094(7) Uani 1 1 d . U . . .
H22 H 0.628595 0.126043 -0.205542 0.112 Uiso 1 1 calc R . . . .
C68 C 0.306(2) 0.4938(18) 0.3363(13) 0.099(9) Uani 1 1 d . . . . .
H68 H 0.276281 0.518897 0.305081 0.118 Uiso 1 1 calc R . . . .
C21 C 0.481(2) 0.1700(16) -0.1705(10) 0.086(6) Uani 1 1 d . U . . .
H21 H 0.430781 0.136741 -0.198931 0.104 Uiso 1 1 calc R . . . .
C36 C 0.0472(19) 0.4103(17) 0.0873(11) 0.088(2) Uani 1 1 d . . . . .
H36A H 0.005985 0.373846 0.054595 0.132 Uiso 1 1 calc GR . . . .
H36B H 0.022394 0.468744 0.088971 0.132 Uiso 1 1 calc GR . . . .
H36C H 0.030092 0.391821 0.123719 0.132 Uiso 1 1 calc GR . . . .
C64 C 0.7806(18) 0.416(2) 0.4450(14) 0.114(4) Uani 1 1 d . . . . .
H64A H 0.810363 0.399015 0.405661 0.136 Uiso 1 1 calc R . . . .
H64B H 0.810581 0.472830 0.461642 0.136 Uiso 1 1 calc R . . . .
C7 C 0.536(2) 0.2626(16) 0.1133(11) 0.076(3) Uani 1 1 d . U . . .
C45 C 0.779(2) 0.060(2) 0.5287(13) 0.114(4) Uani 1 1 d . . . . .
H45 H 0.858686 0.058309 0.520881 0.136 Uiso 1 1 calc R . . . .
C46 C 0.7400(19) 0.032(2) 0.5708(14) 0.114(4) Uani 1 1 d . . . . .
H46 H 0.785421 0.002719 0.595199 0.136 Uiso 1 1 calc R . . . .
C28 C 0.7392(19) 0.472(2) 0.0743(14) 0.114(4) Uani 1 1 d . . . . .
H28 H 0.794069 0.483643 0.106220 0.136 Uiso 1 1 calc R . . . .
C9 C 0.798(2) 0.150(2) -0.0034(14) 0.114(4) Uani 1 1 d . . . . .
H9A H 0.871734 0.146075 0.018713 0.136 Uiso 1 1 calc R . . . .
H9B H 0.808094 0.190177 -0.030221 0.136 Uiso 1 1 calc R . . . .
C63 C 0.8174(19) 0.362(2) 0.4779(13) 0.114(4) Uani 1 1 d . . . . .
H63A H 0.888915 0.385878 0.499689 0.136 Uiso 1 1 calc R . . . .
H63B H 0.837390 0.309031 0.452483 0.136 Uiso 1 1 calc R . . . .
O32 O 0.131(2) 0.171(2) 0.450(2) 0.109(6) Uani 0.665(19) 1 d D . P A 1
O27 O 0.0794(16) 0.3150(12) 0.5596(10) 0.127(5) Uani 1 1 d . U . . .
N11 N 0.1162(16) 0.3892(14) 0.5869(10) 0.089(4) Uani 1 1 d . U . . .
N12 N 0.0414(17) 0.1356(18) 0.4269(11) 0.110(8) Uani 1 1 d D . . . .
O26 O 0.2198(14) 0.4008(14) 0.5938(10) 0.131(6) Uani 1 1 d . U . . .
O17 O 0.208(2) 0.1308(15) 0.0904(11) 0.146(2) Uani 1 1 d . U . . .
N10 N 0.042(3) 0.3220(18) -0.0720(10) 0.106(8) Uani 1 1 d D . . . .
N9 N 0.105(2) 0.1530(17) 0.0962(11) 0.114(2) Uani 1 1 d . U . . .
O34 O 0.010(2) 0.0636(19) 0.4289(14) 0.109(6) Uani 0.665(19) 1 d D . P A 1
O18 O 0.0739(19) 0.2122(16) 0.0716(11) 0.146(2) Uani 1 1 d . U . . .
O20 O 0.147(3) 0.355(3) -0.0580(17) 0.125(7) Uani 0.64(2) 1 d . . P B 3
O19 O 0.0396(19) 0.1215(15) 0.1239(11) 0.146(2) Uani 1 1 d . U . . .
O33 O -0.010(2) 0.1804(18) 0.3958(13) 0.109(6) Uani 0.665(19) 1 d D . P A 1
O28 O 0.0478(16) 0.4438(13) 0.6045(11) 0.136(6) Uani 1 1 d . U . . .
O21 O -0.024(3) 0.356(3) -0.1006(18) 0.125(7) Uani 0.64(2) 1 d . . P B 3
O22 O 0.029(3) 0.266(2) -0.0424(16) 0.125(7) Uani 0.64(2) 1 d D . P B 3
O29 O 0.154(5) 0.148(5) 0.448(5) 0.109(6) Uani 0.335(19) 1 d . . P A 2
O31 O -0.018(4) 0.195(4) 0.460(3) 0.109(6) Uani 0.335(19) 1 d . . P A 2
O30 O 0.004(4) 0.100(4) 0.382(3) 0.109(6) Uani 0.335(19) 1 d . . P A 2
O23 O 0.120(6) 0.304(5) -0.055(3) 0.125(7) Uani 0.36(2) 1 d . . P B 4
O24 O -0.003(6) 0.397(5) -0.074(3) 0.125(7) Uani 0.36(2) 1 d . . P B 4
O25 O -0.038(5) 0.267(4) -0.098(3) 0.125(7) Uani 0.36(2) 1 d . . P B 4

loop_
_atom_site_aniso_label
_atom_site_aniso_U_11
_atom_site_aniso_U_22
_atom_site_aniso_U_33
_atom_site_aniso_U_23
_atom_site_aniso_U_13
_atom_site_aniso_U_12
Ba2 0.0454(7) 0.0633(9) 0.0694(9) 0.0124(7) 0.0015(6) 0.0015(6)
Ba1 0.0621(8) 0.0645(10) 0.0647(9) 0.0074(7) 0.0036(7) 0.0026(7)
Ni3 0.0459(13) 0.0621(19) 0.0646(18) 0.0016(15) -0.0051(12) 0.0067(13)
Ni1 0.0549(15) 0.068(2) 0.0702(19) 0.0134(16) 0.0030(14) 0.0059(14)
Ni4 0.0454(14) 0.067(2) 0.0746(19) 0.0082(15) 0.0053(13) -0.0042(13)
Ni2 0.0558(15) 0.074(2) 0.0725(19) 0.0190(16) -0.0038(14) -0.0021(14)
O9 0.062(9) 0.084(11) 0.056(9) 0.010(8) -0.014(7) 0.004(8)
O11 0.061(8) 0.050(9) 0.062(9) 0.006(7) -0.011(7) 0.024(7)
O5 0.064(8) 0.091(12) 0.047(9) -0.002(8) -0.003(7) 0.003(8)
O15 0.060(8) 0.072(11) 0.076(10) 0.015(9) 0.028(8) -0.007(7)
O6 0.067(8) 0.084(11) 0.050(8) 0.021(8) -0.009(7) -0.006(8)
O10 0.061(8) 0.052(9) 0.071(10) 0.011(8) -0.005(7) 0.005(7)
O7 0.065(9) 0.068(11) 0.080(11) 0.011(9) -0.012(8) -0.002(8)
O14 0.059(8) 0.084(11) 0.060(9) 0.021(8) 0.016(7) 0.000(7)
O13 0.063(9) 0.091(12) 0.055(9) 0.019(8) 0.015(7) 0.000(8)
O8 0.053(8) 0.094(12) 0.066(9) -0.021(9) 0.007(7) 0.005(8)
O2 0.081(9) 0.062(10) 0.066(9) 0.003(8) 0.004(8) 0.007(8)
O3 0.048(7) 0.061(10) 0.083(10) -0.005(8) 0.002(7) -0.006(7)
O4 0.027(6) 0.063(9) 0.100(11) 0.004(8) 0.002(7) 0.000(6)
N2 0.050(9) 0.062(12) 0.066(12) 0.016(10) 0.009(9) 0.016(9)
O1 0.124(13) 0.064(10) 0.050(9) 0.013(8) 0.015(9) 0.010(9)
O12 0.062(9) 0.086(12) 0.083(11) 0.017(9) 0.005(8) -0.003(8)
N7 0.048(9) 0.088(15) 0.073(13) 0.009(11) 0.018(9) 0.006(9)
O16 0.036(7) 0.120(14) 0.102(12) 0.033(11) -0.001(8) 0.019(8)
C25 0.070(10) 0.079(15) 0.046(11) 0.025(9) 0.018(9) -0.001(10)
N4 0.072(12) 0.098(17) 0.067(13) -0.005(12) -0.014(10) -0.021(11)
N6 0.065(11) 0.054(11) 0.076(13) 0.017(10) 0.000(10) 0.029(9)
C35 0.063(10) 0.050(12) 0.058(13) 0.006(9) -0.008(9) 0.006(9)
N1 0.044(9) 0.095(16) 0.098(15) 0.038(13) 0.006(10) 0.018(10)
C57 0.092(11) 0.049(13) 0.055(11) 0.009(10) 0.003(10) -0.007(11)
C37 0.083(5) 0.096(7) 0.084(6) 0.014(5) 0.016(5) 0.011(5)
C61 0.059(9) 0.042(12) 0.057(11) 0.003(9) -0.002(8) 0.017(10)
C43 0.045(11) 0.034(11) 0.074(15) -0.012(11) -0.003(11) 0.006(9)
N5 0.058(10) 0.064(13) 0.089(14) 0.006(11) 0.012(10) -0.005(9)
C30 0.076(12) 0.052(13) 0.075(14) 0.015(9) -0.011(10) -0.006(9)
C66 0.091(12) 0.039(13) 0.073(15) -0.003(12) 0.017(13) -0.004(12)
N3 0.050(10) 0.081(15) 0.113(17) 0.031(14) -0.012(11) -0.013(10)
C17 0.057(9) 0.066(14) 0.056(12) 0.023(9) 0.008(8) 0.017(9)
C13 0.094(11) 0.063(15) 0.077(15) 0.005(9) -0.007(11) 0.014(12)
C71 0.045(11) 0.057(14) 0.067(14) 0.028(12) 0.005(10) 0.003(10)
C53 0.064(2) 0.069(6) 0.047(3) -0.008(2) -0.009(2) 0.012(4)
C44 0.061(13) 0.041(13) 0.084(17) -0.008(12) 0.017(12) -0.002(10)
C55 0.083(5) 0.096(7) 0.084(6) 0.014(5) 0.016(5) 0.011(5)
C48 0.079(3) 0.054(6) 0.063(3) 0.003(3) 0.004(2) 0.022(3)
N8 0.062(11) 0.088(16) 0.104(16) 0.031(13) 0.015(11) -0.020(10)
C70 0.047(12) 0.072(16) 0.083(16) 0.021(13) 0.014(12) 0.004(11)
C11 0.043(12) 0.072(17) 0.11(2) 0.019(16) 0.024(13) 0.023(12)
C42 0.064(13) 0.056(14) 0.050(13) -0.002(11) -0.006(10) 0.037(11)
C39 0.056(12) 0.065(16) 0.084(17) 0.010(13) 0.010(11) -0.011(11)
C23 0.084(14) 0.11(2) 0.089(18) 0.018(12) 0.036(12) 0.019(12)
C2 0.083(2) 0.062(10) 0.081(4) 0.006(3) -0.006(2) -0.003(4)
C16 0.062(8) 0.071(14) 0.050(11) 0.024(8) 0.003(9) 0.007(10)
C27 0.049(5) 0.167(11) 0.138(10) 0.063(8) 0.003(6) 0.011(6)
C6 0.0765(19) 0.070(9) 0.080(4) 0.016(3) -0.017(3) 0.006(6)
C29 0.085(18) 0.08(2) 0.09(2) 0.016(16) -0.051(16) -0.032(15)
C72 0.083(5) 0.096(7) 0.084(6) 0.014(5) 0.016(5) 0.011(5)
C33 0.083(12) 0.080(17) 0.076(16) -0.004(11) -0.003(11) 0.025(11)
C34 0.070(9) 0.081(17) 0.054(13) -0.009(10) -0.012(10) -0.003(11)
C26 0.074(17) 0.11(2) 0.10(2) 0.040(19) -0.007(16) 0.021(17)
C38 0.090(17) 0.061(16) 0.061(15) 0.010(12) 0.006(13) 0.011(13)
C3 0.1127(19) 0.059(9) 0.066(4) 0.014(3) -0.014(3) 0.021(6)
C41 0.066(13) 0.067(16) 0.081(17) 0.002(14) 0.019(13) 0.015(12)
C54 0.083(5) 0.096(7) 0.084(6) 0.014(5) 0.016(5) 0.011(5)
C24 0.077(10) 0.070(15) 0.072(14) 0.023(10) 0.019(11) -0.002(11)
C12 0.074(11) 0.065(15) 0.055(13) 0.006(9) 0.018(9) 0.007(9)
C19 0.083(5) 0.096(7) 0.084(6) 0.014(5) 0.016(5) 0.011(5)
C31 0.117(13) 0.078(17) 0.060(14) 0.001(10) -0.014(12) -0.002(14)
C58 0.093(11) 0.086(18) 0.074(14) 0.004(13) -0.030(11) -0.015(14)
C56 0.069(11) 0.064(15) 0.059(12) -0.005(10) -0.012(8) -0.016(11)
C51 0.096(3) 0.085(7) 0.077(3) 0.020(3) -0.002(2) -0.038(3)
C60 0.058(9) 0.069(16) 0.094(15) 0.016(12) -0.009(9) -0.001(11)
C52 0.054(2) 0.069(7) 0.078(3) 0.028(2) -0.014(3) -0.018(3)
C8 0.055(14) 0.09(2) 0.12(2) 0.038(18) -0.037(15) -0.025(13)
C18 0.083(5) 0.096(7) 0.084(6) 0.014(5) 0.016(5) 0.011(5)
C59 0.058(11) 0.082(17) 0.079(15) 0.000(12) -0.021(8) 0.011(12)
C10 0.049(5) 0.167(11) 0.138(10) 0.063(8) 0.003(6) 0.011(6)
C40 0.097(18) 0.069(17) 0.11(2) 0.033(16) 0.025(16) -0.022(14)
C4 0.120(2) 0.099(11) 0.080(4) -0.005(4) -0.029(3) -0.012(4)
C1 0.083(5) 0.096(7) 0.084(6) 0.014(5) 0.016(5) 0.011(5)
C32 0.130(15) 0.038(13) 0.090(17) -0.012(10) 0.021(13) -0.002(13)
C14 0.099(13) 0.092(18) 0.051(13) 0.008(10) -0.021(11) 0.020(12)
C47 0.082(15) 0.061(16) 0.061(15) 0.014(13) -0.003(12) 0.024(12)
C67 0.103(19) 0.060(16) 0.090(18) 0.029(14) 0.011(15) 0.001(14)
C49 0.127(2) 0.073(7) 0.053(3) 0.002(2) -0.001(3) -0.001(4)
C20 0.087(13) 0.080(17) 0.047(12) 0.017(10) -0.005(9) 0.009(10)
C65 0.095(12) 0.080(19) 0.083(18) 0.017(15) 0.017(15) -0.030(15)
C62 0.073(15) 0.11(2) 0.074(17) 0.027(16) -0.024(11) -0.008(14)
C15 0.088(13) 0.083(18) 0.085(17) 0.005(11) -0.020(11) 0.017(12)
C5 0.088(2) 0.088(10) 0.083(4) 0.022(4) -0.031(2) -0.011(4)
C50 0.140(2) 0.061(6) 0.057(3) 0.016(2) 0.023(2) -0.012(4)
C69 0.097(18) 0.064(17) 0.086(18) 0.006(14) 0.003(15) 0.011(14)
C22 0.123(15) 0.10(2) 0.061(15) 0.021(11) 0.042(13) -0.005(14)
C68 0.053(14) 0.12(2) 0.13(2) 0.04(2) -0.006(15) 0.015(14)
C21 0.112(13) 0.083(18) 0.066(14) 0.016(10) 0.019(12) 0.002(14)
C36 0.083(5) 0.096(7) 0.084(6) 0.014(5) 0.016(5) 0.011(5)
C64 0.049(5) 0.167(11) 0.138(10) 0.063(8) 0.003(6) 0.011(6)
C7 0.080(2) 0.073(10) 0.070(4) 0.002(3) -0.005(3) -0.020(4)
C45 0.049(5) 0.167(11) 0.138(10) 0.063(8) 0.003(6) 0.011(6)
C46 0.049(5) 0.167(11) 0.138(10) 0.063(8) 0.003(6) 0.011(6)
C28 0.049(5) 0.167(11) 0.138(10) 0.063(8) 0.003(6) 0.011(6)
C9 0.049(5) 0.167(11) 0.138(10) 0.063(8) 0.003(6) 0.011(6)
C63 0.049(5) 0.167(11) 0.138(10) 0.063(8) 0.003(6) 0.011(6)
O32 0.069(8) 0.116(15) 0.139(12) 0.016(14) -0.011(10) -0.003(9)
O27 0.104(6) 0.080(3) 0.200(15) 0.038(4) -0.008(7) 0.007(3)
N11 0.065(2) 0.076(4) 0.138(14) 0.049(4) 0.016(6) 0.011(2)
N12 0.045(12) 0.14(2) 0.14(2) 0.02(2) -0.015(13) 0.025(14)
O26 0.066(2) 0.139(8) 0.188(19) 0.027(9) 0.009(7) 0.005(3)
O17 0.134(3) 0.133(4) 0.168(6) 0.010(3) 0.035(3) -0.039(3)
N10 0.12(2) 0.12(2) 0.067(16) -0.009(15) 0.000(15) 0.03(2)
N9 0.117(3) 0.112(4) 0.094(6) -0.033(3) -0.003(3) -0.064(3)
O34 0.069(8) 0.116(15) 0.139(12) 0.016(14) -0.011(10) -0.003(9)
O18 0.134(3) 0.133(4) 0.168(6) 0.010(3) 0.035(3) -0.039(3)
O20 0.099(13) 0.14(2) 0.145(16) 0.047(15) -0.021(11) -0.021(13)
O19 0.134(3) 0.133(4) 0.168(6) 0.010(3) 0.035(3) -0.039(3)
O33 0.069(8) 0.116(15) 0.139(12) 0.016(14) -0.011(10) -0.003(9)
O28 0.091(3) 0.098(4) 0.224(17) 0.033(5) 0.039(7) 0.027(3)
O21 0.099(13) 0.14(2) 0.145(16) 0.047(15) -0.021(11) -0.021(13)
O22 0.099(13) 0.14(2) 0.145(16) 0.047(15) -0.021(11) -0.021(13)
O29 0.069(8) 0.116(15) 0.139(12) 0.016(14) -0.011(10) -0.003(9)
O31 0.069(8) 0.116(15) 0.139(12) 0.016(14) -0.011(10) -0.003(9)
O30 0.069(8) 0.116(15) 0.139(12) 0.016(14) -0.011(10) -0.003(9)
O23 0.099(13) 0.14(2) 0.145(16) 0.047(15) -0.021(11) -0.021(13)
O24 0.099(13) 0.14(2) 0.145(16) 0.047(15) -0.021(11) -0.021(13)
O25 0.099(13) 0.14(2) 0.145(16) 0.047(15) -0.021(11) -0.021(13)

loop_
_atom_type_symbol
_atom_type_description
_atom_type_scat_dispersion_real
_atom_type_scat_dispersion_imag
_atom_type_scat_source
C C 0.0033 0.0016 'International Tables Vol C Tables 4.2.6.8 and 6.1.1.4'
H H 0.0000 0.0000 'International Tables Vol C Tables 4.2.6.8 and 6.1.1.4'
Ba Ba -0.3244 2.2819 'International Tables Vol C Tables 4.2.6.8 and 6.1.1.4'
N N 0.0061 0.0033 'International Tables Vol C Tables 4.2.6.8 and 6.1.1.4'
Ni Ni 0.3393 1.1124 'International Tables Vol C Tables 4.2.6.8 and 6.1.1.4'
O O 0.0106 0.0060 'International Tables Vol C Tables 4.2.6.8 and 6.1.1.4'

loop_
_geom_angle_atom_site_label_1
_geom_angle_atom_site_label_2
_geom_angle_atom_site_label_3
_geom_angle
O9 Ba2 O13 150.7(4)
O11 Ba2 O9 99.9(4)
O11 Ba2 O13 64.2(4)
O11 Ba2 O12 53.0(4)
O11 Ba2 O16 165.5(4)
O11 Ba2 O27 117.8(5)
O11 Ba2 O26 122.6(5)
O15 Ba2 O9 66.0(4)
O15 Ba2 O11 123.6(4)
O15 Ba2 O13 101.1(4)
O15 Ba2 O12 170.7(4)
O15 Ba2 O16 53.7(4)
O15 Ba2 O27 115.3(5)
O15 Ba2 O26 85.4(5)
O10 Ba2 O9 54.0(4)
O10 Ba2 O11 52.1(4)
O10 Ba2 O15 80.8(4)
O10 Ba2 O14 68.6(4)
O10 Ba2 O13 99.2(4)
O10 Ba2 O12 100.2(4)
O10 Ba2 O16 115.4(4)
O10 Ba2 O27 161.2(5)
O10 Ba2 O26 154.1(4)
O14 Ba2 O9 100.3(4)
O14 Ba2 O11 78.7(4)
O14 Ba2 O15 53.7(4)
O14 Ba2 O13 54.0(4)
O14 Ba2 O12 117.9(4)
O14 Ba2 O16 104.8(4)
O14 Ba2 O27 128.1(5)
O14 Ba2 O26 85.5(5)
O12 Ba2 O9 122.2(4)
O12 Ba2 O13 69.6(4)
O16 Ba2 O9 65.7(4)
O16 Ba2 O13 129.4(4)
O16 Ba2 O12 132.1(4)
O16 Ba2 O27 71.5(5)
O32 Ba2 O9 63.8(12)
O32 Ba2 O11 96.6(9)
O32 Ba2 O15 119.4(12)
O32 Ba2 O10 95.3(9)
O32 Ba2 O14 162.7(10)
O32 Ba2 O13 138.7(12)
O32 Ba2 O12 69.8(12)
O32 Ba2 O16 75.8(10)
O32 Ba2 O27 68.8(10)
O32 Ba2 O26 110.7(9)
O27 Ba2 O9 121.7(5)
O27 Ba2 O13 87.5(5)
O27 Ba2 O12 65.6(5)
O26 Ba2 O9 137.3(5)
O26 Ba2 O13 62.0(5)
O26 Ba2 O12 90.0(5)
O26 Ba2 O16 71.9(6)
O26 Ba2 O27 43.3(6)
O29 Ba2 O9 62(2)
O29 Ba2 O11 87.8(17)
O29 Ba2 O15 122(2)
O29 Ba2 O10 86.7(16)
O29 Ba2 O14 155.3(17)
O29 Ba2 O13 136(2)
O29 Ba2 O12 67(2)
O29 Ba2 O16 83.7(19)
O29 Ba2 O27 76.5(18)
O29 Ba2 O26 119.2(17)
O5 Ba1 O1 156.2(4)
O5 Ba1 O17 130.2(5)
O6 Ba1 O5 54.9(4)
O6 Ba1 O8 100.5(4)
O6 Ba1 O4 112.1(4)
O6 Ba1 O1 104.0(4)
O6 Ba1 O17 146.5(6)
O6 Ba1 O18 169.6(6)
O6 Ba1 O20 80.3(7)
O7 Ba1 O5 101.8(4)
O7 Ba1 O6 52.5(4)
O7 Ba1 O8 53.2(4)
O7 Ba1 O3 116.6(4)
O7 Ba1 O4 164.5(4)
O7 Ba1 O1 65.5(4)
O7 Ba1 O17 125.5(6)
O7 Ba1 O18 119.4(6)
O7 Ba1 O20 81.5(8)
O8 Ba1 O5 124.1(4)
O8 Ba1 O4 138.4(3)
O8 Ba1 O1 65.8(4)
O8 Ba1 O17 98.7(6)
O8 Ba1 O18 69.5(6)
O8 Ba1 O20 65.3(9)
O2 Ba1 O5 104.7(4)
O2 Ba1 O6 69.6(4)
O2 Ba1 O7 73.8(4)
O2 Ba1 O8 111.4(4)
O2 Ba1 O3 52.5(4)
O2 Ba1 O4 103.9(4)
O2 Ba1 O1 53.4(4)
O2 Ba1 O17 77.9(6)
O2 Ba1 O18 116.2(6)
O2 Ba1 O20 148.8(8)
O3 Ba1 O5 67.6(4)
O3 Ba1 O6 76.8(4)
O3 Ba1 O8 163.8(4)
O3 Ba1 O4 54.7(3)
O3 Ba1 O1 99.1(4)
O3 Ba1 O17 77.2(6)
O3 Ba1 O18 113.6(6)
O3 Ba1 O20 128.8(9)
O4 Ba1 O5 63.6(4)
O4 Ba1 O1 125.8(4)
O4 Ba1 O17 67.5(5)
O4 Ba1 O20 94.8(8)
O1 Ba1 O17 60.2(5)
O18 Ba1 O5 127.8(6)
O18 Ba1 O4 75.7(5)
O18 Ba1 O1 75.1(6)
O18 Ba1 O17 41.9(7)
O18 Ba1 O20 92.5(9)
O20 Ba1 O5 61.7(8)
O20 Ba1 O1 130.9(9)
O20 Ba1 O17 132.9(8)
O23 Ba1 O5 61.7(17)
O23 Ba1 O6 93.4(17)
O23 Ba1 O7 98.0(17)
O23 Ba1 O8 72.8(18)
O23 Ba1 O2 162.9(17)
O23 Ba1 O3 123.0(18)
O23 Ba1 O4 80.0(17)
O23 Ba1 O1 137.3(18)
O23 Ba1 O17 118.4(17)
O23 Ba1 O18 80.9(18)
O11 Ni3 Ba2 46.3(4)
O10 Ni3 Ba2 44.6(4)
O10 Ni3 O11 83.8(6)
N6 Ni3 Ba2 134.6(6)
N6 Ni3 O11 94.1(7)
N6 Ni3 O10 176.9(7)
N5 Ni3 Ba2 132.6(6)
N5 Ni3 O11 178.2(7)
N5 Ni3 O10 96.0(8)
N5 Ni3 N6 86.2(9)
O2 Ni1 Ba1 44.9(4)
O3 Ni1 Ba1 46.8(4)
O3 Ni1 O2 85.0(6)
O3 Ni1 N2 94.9(7)
O3 Ni1 N1 176.9(8)
N2 Ni1 Ba1 136.1(5)
N2 Ni1 O2 177.5(7)
N2 Ni1 N1 85.1(9)
N1 Ni1 Ba1 131.8(6)
N1 Ni1 O2 95.1(8)
O15 Ni4 Ba2 46.2(4)
O15 Ni4 N7 175.2(7)
O14 Ni4 Ba2 45.7(4)
O14 Ni4 O15 86.6(6)
O14 Ni4 N7 92.3(7)
O14 Ni4 N8 175.0(8)
N7 Ni4 Ba2 130.7(6)
N8 Ni4 Ba2 137.8(6)
N8 Ni4 O15 95.4(8)
N8 Ni4 N7 86.2(9)
O6 Ni2 Ba1 46.2(4)
O6 Ni2 O7 84.4(6)
O6 Ni2 N3 93.8(8)
O7 Ni2 Ba1 44.9(5)
N4 Ni2 Ba1 134.1(7)
N4 Ni2 O6 178.8(8)
N4 Ni2 O7 95.3(8)
N4 Ni2 N3 86.5(10)
N3 Ni2 Ba1 133.2(7)
N3 Ni2 O7 178.1(9)
C37 O9 Ba2 131.6(12)
C38 O9 Ba2 112.8(11)
C38 O9 C37 112.1(16)
Ni3 O11 Ba2 105.4(6)
C53 O11 Ba2 121.3(11)
C53 O11 Ni3 127.7(11)
C19 O5 Ba1 133.8(13)
C19 O5 C20 113.1(16)
C20 O5 Ba1 112.1(11)
Ni4 O15 Ba2 105.0(6)
C71 O15 Ba2 126.2(11)
C71 O15 Ni4 126.2(11)
Ni2 O6 Ba1 105.9(6)
C25 O6 Ba1 118.8(12)
C25 O6 Ni2 127.6(13)
Ni3 O10 Ba2 107.7(6)
C43 O10 Ba2 119.7(11)
C43 O10 Ni3 125.6(12)
Ni2 O7 Ba1 106.9(7)
C35 O7 Ba1 124.1(13)
C35 O7 Ni2 125.4(13)
Ni4 O14 Ba2 106.4(6)
C61 O14 Ba2 118.6(11)
C61 O14 Ni4 130.4(12)
C55 O13 Ba2 127.5(12)
C56 O13 Ba2 114.2(11)
C56 O13 C55 116.7(16)
C34 O8 Ba1 124.3(12)
C34 O8 C36 114.0(16)
C36 O8 Ba1 120.2(12)
Ni1 O2 Ba1 106.8(6)
C7 O2 Ba1 123.5(13)
C7 O2 Ni1 126.3(14)
Ni1 O3 Ba1 105.4(6)
C17 O3 Ba1 121.6(11)
C17 O3 Ni1 128.5(12)
C16 O4 Ba1 120.8(11)
C16 O4 C18 120.0(17)
C18 O4 Ba1 118.2(13)
C11 N2 Ni1 126.2(14)
C11 N2 C10 118(2)
C10 N2 Ni1 115.5(18)
C2 O1 Ba1 116.0(13)
C1 O1 Ba1 125.5(14)
C1 O1 C2 117.6(18)
C54 O12 Ba2 123.4(13)
C52 O12 Ba2 118.4(11)
C52 O12 C54 117.3(17)
C62 N7 Ni4 129.8(16)
C62 N7 C63 119.3(19)
C63 N7 Ni4 111.0(15)
C70 O16 Ba2 120.3(11)
C70 O16 C72 120.4(17)
C72 O16 Ba2 117.1(14)
O6 C25 C24 124(2)
O6 C25 C20 118.6(19)
C20 C25 C24 117(2)
C29 N4 Ni2 131.3(17)
C29 N4 C28 116(2)
C28 N4 Ni2 111.8(19)
C47 N6 Ni3 130.8(14)
C47 N6 C46 117.5(19)
C46 N6 Ni3 111.7(16)
O7 C35 C30 124.8(19)
O7 C35 C34 117.7(18)
C30 C35 C34 117.1(19)
C8 N1 Ni1 126.7(16)
C8 N1 C9 120(2)
C9 N1 Ni1 113.5(18)
C58 C57 C56 122(2)
O14 C61 C56 119.1(17)
O14 C61 C60 119.0(18)
C56 C61 C60 121.6(19)
O10 C43 C42 125.0(18)
O10 C43 C38 119.4(17)
C38 C43 C42 116(2)
C44 N5 Ni3 127.3(16)
C44 N5 C45 119.2(19)
C45 N5 Ni3 113.4(16)
C35 C30 C29 120(2)
C31 C30 C35 119(2)
C31 C30 C29 121(2)
C67 C66 C71 117(2)
C67 C66 C65 121(2)
C65 C66 C71 122(2)
C27 N3 Ni2 112.3(19)
C26 N3 Ni2 127.1(18)
C26 N3 C27 121(2)
O3 C17 C16 118.3(18)
O3 C17 C12 123.0(18)
C12 C17 C16 119(2)
C14 C13 C12 122(2)
O15 C71 C66 123.7(18)
O15 C71 C70 116.4(18)
C70 C71 C66 120(2)
O11 C53 C48 121.9(18)
O11 C53 C52 119.5(18)
C52 C53 C48 118(2)
N5 C44 C42 127(2)
C47 C48 C53 123(2)
C49 C48 C53 116(2)
C49 C48 C47 121(2)
C65 N8 Ni4 127.0(16)
C65 N8 C64 121(2)
C64 N8 Ni4 111.9(17)
O16 C70 C71 118.3(19)
O16 C70 C69 119(2)
C71 C70 C69 122(2)
N2 C11 C12 127(2)
C44 C42 C43 119(2)
C41 C42 C43 119.6(18)
C41 C42 C44 121(2)
C38 C39 C40 117(2)
C22 C23 C24 121(2)
C3 C2 O1 119(2)
C3 C2 C7 130(2)
C7 C2 O1 111(2)
O4 C16 C17 116.9(19)
O4 C16 C15 124.3(19)
C15 C16 C17 118(2)
C28 C27 N3 111(2)
C8 C6 C7 122(2)
C5 C6 C8 121(2)
C5 C6 C7 117(2)
N4 C29 C30 123(2)
C34 C33 C32 120(2)
O8 C34 C35 110.4(18)
C33 C34 O8 128(2)
C33 C34 C35 121(2)
N3 C26 C24 126(3)
C43 C38 O9 112.0(19)
C39 C38 O9 122(2)
C39 C38 C43 126(2)
C2 C3 C4 112(2)
C42 C41 C40 123(2)
C23 C24 C25 119(2)
C26 C24 C25 121(2)
C26 C24 C23 119(2)
C17 C12 C13 120(2)
C17 C12 C11 121(2)
C13 C12 C11 119(2)
C32 C31 C30 119(2)
C59 C58 C57 120(2)
O13 C56 C57 126(2)
O13 C56 C61 115.2(18)
C61 C56 C57 118.6(19)
C52 C51 C50 121(2)
C59 C60 C61 113(2)
C62 C60 C61 124(2)
C62 C60 C59 123(2)
C53 C52 O12 114.1(19)
C51 C52 O12 122(2)
C51 C52 C53 124(2)
N1 C8 C6 125(2)
C58 C59 C60 125(2)
C9 C10 N2 106(2)
C41 C40 C39 117(2)
C5 C4 C3 122(2)
C31 C32 C33 124(2)
C13 C14 C15 118(2)
N6 C47 C48 122.2(19)
C68 C67 C66 123(2)
C48 C49 C50 126(2)
C25 C20 O5 115.6(19)
C21 C20 O5 123(2)
C21 C20 C25 121(2)
N8 C65 C66 126(2)
N7 C62 C60 124(2)
C16 C15 C14 122(2)
C4 C5 C6 125(2)
C51 C50 C49 116(2)
C68 C69 C70 118(2)
C23 C22 C21 122(3)
C67 C68 C69 119(3)
C20 C21 C22 119(3)
C63 C64 N8 111(2)
O2 C7 C2 120(2)
O2 C7 C6 124(2)
C2 C7 C6 116(2)
C46 C45 N5 114(2)
C45 C46 N6 114(2)
C27 C28 N4 106(2)
N1 C9 C10 109(2)
C64 C63 N7 115(2)
N12 O32 Ba2 170(3)
N11 O27 Ba2 95.6(13)
O27 N11 Ba2 61.6(12)
O26 N11 Ba2 57.4(14)
O26 N11 O27 118(2)
O28 N11 Ba2 168.7(17)
O28 N11 O27 120(2)
O28 N11 O26 122(3)
O32 N12 O33 110(3)
O34 N12 O32 126(3)
O34 N12 O33 123(3)
O31 N12 O29 105(5)
O30 N12 O29 130(6)
O30 N12 O31 122(4)
N11 O26 Ba2 101.8(17)
N9 O17 Ba1 99(2)
O21 N10 O20 120(4)
O21 N10 O22 132(4)
O22 N10 O20 107(3)
O23 N10 O24 132(6)
O23 N10 O25 123(6)
O24 N10 O25 105(4)
O18 N9 O17 116(3)
O19 N9 O17 124(3)
O19 N9 O18 120(3)
N9 O18 Ba1 103.5(19)
N10 O20 Ba1 110(3)
N10 O22 Ba1 102(2)
N12 O29 Ba2 145(5)
N10 O23 Ba1 162(6)

loop_
_geom_bond_atom_site_label_1
_geom_bond_atom_site_label_2
_geom_bond_distance
Ba2 O9 2.981(14)
Ba2 O11 2.849(12)
Ba2 O15 2.807(13)
Ba2 O10 2.798(13)
Ba2 O14 2.802(13)
Ba2 O13 2.984(14)
Ba2 O12 2.976(15)
Ba2 O16 2.927(15)
Ba2 O32 2.71(3)
Ba2 O27 2.97(2)
Ba2 O26 2.89(2)
Ba2 O29 2.73(7)
Ba1 O5 2.958(13)
Ba1 O6 2.845(14)
Ba1 O7 2.797(15)
Ba1 O8 2.899(14)
Ba1 O2 2.760(14)
Ba1 O3 2.832(14)
Ba1 O4 2.940(14)
Ba1 O1 3.003(14)
Ba1 O17 3.01(2)
Ba1 O18 2.91(2)
Ba1 O20 2.95(4)
Ba1 O23 2.63(7)
Ni3 O11 1.863(13)
Ni3 O10 1.852(13)
Ni3 N6 1.828(17)
Ni3 N5 1.807(17)
Ni1 O2 1.854(14)
Ni1 O3 1.810(13)
Ni1 N2 1.842(17)
Ni1 N1 1.852(19)
Ni4 O15 1.867(14)
Ni4 O14 1.829(13)
Ni4 N7 1.873(17)
Ni4 N8 1.86(2)
Ni2 O6 1.842(14)
Ni2 O7 1.871(15)
Ni2 N4 1.79(2)
Ni2 N3 1.86(2)
O9 C37 1.44(3)
O9 C38 1.44(3)
O11 C53 1.33(2)
O5 C19 1.37(3)
O5 C20 1.46(3)
O15 C71 1.34(2)
O6 C25 1.32(2)
O10 C43 1.32(2)
O7 C35 1.32(2)
O14 C61 1.35(2)
O13 C55 1.43(2)
O13 C56 1.38(2)
O8 C34 1.37(2)
O8 C36 1.58(2)
O2 C7 1.34(2)
O3 C17 1.35(2)
O4 C16 1.31(2)
O4 C18 1.44(2)
N2 C11 1.28(3)
N2 C10 1.48(3)
O1 C2 1.44(3)
O1 C1 1.40(2)
O12 C54 1.41(2)
O12 C52 1.40(2)
N7 C62 1.27(3)
N7 C63 1.47(3)
O16 C70 1.35(2)
O16 C72 1.41(2)
C25 C24 1.42(3)
C25 C20 1.41(3)
N4 C29 1.25(3)
N4 C28 1.56(3)
N6 C47 1.28(2)
N6 C46 1.51(3)
C35 C30 1.44(3)
C35 C34 1.45(3)
N1 C8 1.35(3)
N1 C9 1.45(3)
C57 C58 1.37(3)
C57 C56 1.41(3)
C61 C56 1.38(3)
C61 C60 1.47(3)
C43 C42 1.46(3)
C43 C38 1.44(3)
N5 C44 1.30(3)
N5 C45 1.48(3)
C30 C29 1.49(3)
C30 C31 1.42(3)
C66 C71 1.43(3)
C66 C67 1.40(3)
C66 C65 1.43(3)
N3 C27 1.44(3)
N3 C26 1.30(3)
C17 C16 1.41(3)
C17 C12 1.39(3)
C13 C12 1.41(3)
C13 C14 1.33(3)
C71 C70 1.36(3)
C53 C48 1.44(3)
C53 C52 1.37(3)
C44 C42 1.41(3)
C48 C47 1.44(3)
C48 C49 1.38(3)
N8 C65 1.28(3)
N8 C64 1.53(3)
C70 C69 1.42(3)
C11 C12 1.44(3)
C42 C41 1.38(3)
C39 C38 1.35(3)
C39 C40 1.49(3)
C23 C24 1.40(3)
C23 C22 1.34(3)
C2 C3 1.33(3)
C2 C7 1.40(3)
C16 C15 1.40(3)
C27 C28 1.38(4)
C6 C8 1.39(3)
C6 C5 1.36(3)
C6 C7 1.45(3)
C33 C34 1.31(3)
C33 C32 1.38(3)
C26 C24 1.39(3)
C3 C4 1.47(3)
C41 C40 1.41(3)
C31 C32 1.33(3)
C58 C59 1.33(3)
C51 C52 1.37(3)
C51 C50 1.39(3)
C60 C59 1.44(3)
C60 C62 1.37(3)
C10 C9 1.47(4)
C4 C5 1.34(3)
C14 C15 1.41(3)
C67 C68 1.38(3)
C49 C50 1.39(3)
C20 C21 1.37(3)
C69 C68 1.39(3)
C22 C21 1.37(3)
C64 C63 1.31(3)
C45 C46 1.26(3)
O32 N12 1.240(19)
O27 N11 1.31(3)
N11 O26 1.22(2)
N11 O28 1.22(2)
N12 O34 1.225(18)
N12 O33 1.247(18)
N12 O29 1.37(7)
N12 O31 1.33(6)
N12 O30 1.16(6)
O17 N9 1.25(3)
N10 O20 1.33(4)
N10 O21 1.19(4)
N10 O22 1.246(18)
N10 O23 1.04(7)
N10 O24 1.33(7)
N10 O25 1.33(6)
N9 O18 1.25(3)
N9 O19 1.19(3)

loop_
_geom_torsion_atom_site_label_1
_geom_torsion_atom_site_label_2
_geom_torsion_atom_site_label_3
_geom_torsion_atom_site_label_4
_geom_torsion
Ba2 Ni3 O11 C53 -153.5(18)
Ba2 Ni3 O10 C43 150.3(17)
Ba2 Ni3 N6 C47 27(3)
Ba2 Ni3 N6 C46 -151.2(15)
Ba2 Ni3 N5 C44 -27(2)
Ba2 Ni3 N5 C45 148.5(16)
Ba2 Ni4 O15 C71 -162.6(19)
Ba2 Ni4 O14 C61 154.7(19)
Ba2 Ni4 N7 C62 -34(3)
Ba2 Ni4 N7 C63 146.8(16)
Ba2 Ni4 N8 C65 23(3)
Ba2 Ni4 N8 C64 -155.3(16)
Ba2 O9 C38 C43 36(2)
Ba2 O9 C38 C39 -146.6(18)
Ba2 O11 C53 C48 -154.7(15)
Ba2 O11 C53 C52 36(2)
Ba2 O15 C71 C66 -157.7(15)
Ba2 O15 C71 C70 19(3)
Ba2 O10 C43 C42 142.3(15)
Ba2 O10 C43 C38 -37(2)
Ba2 O14 C61 C56 -39(2)
Ba2 O14 C61 C60 148.5(15)
Ba2 O13 C56 C57 -148.0(17)
Ba2 O13 C56 C61 30(2)
Ba2 O12 C52 C53 -23(2)
Ba2 O12 C52 C51 153.5(17)
Ba2 O16 C70 C71 -18(3)
Ba2 O16 C70 C69 167.3(16)
Ba2 O27 N11 O26 -13(2)
Ba2 O27 N11 O28 167(2)
Ba1 Ni1 O2 C7 -160(2)
Ba1 Ni1 O3 C17 156.0(19)
Ba1 Ni1 N2 C11 -30(2)
Ba1 Ni1 N2 C10 157.7(14)
Ba1 Ni1 N1 C8 38(2)
Ba1 Ni1 N1 C9 -139.1(16)
Ba1 Ni2 O6 C25 -148.6(18)
Ba1 Ni2 O7 C35 159.3(18)
Ba1 Ni2 N4 C29 -29(3)
Ba1 Ni2 N4 C28 139.9(13)
Ba1 Ni2 N3 C27 -160.9(14)
Ba1 Ni2 N3 C26 22(3)
Ba1 O5 C20 C25 -34(2)
Ba1 O5 C20 C21 144.6(19)
Ba1 O6 C25 C24 -140.7(17)
Ba1 O6 C25 C20 36(2)
Ba1 O7 C35 C30 153.7(15)
Ba1 O7 C35 C34 -34(2)
Ba1 O8 C34 C35 18(2)
Ba1 O8 C34 C33 -155(2)
Ba1 O2 C7 C2 33(3)
Ba1 O2 C7 C6 -145.4(18)
Ba1 O3 C17 C16 -27(2)
Ba1 O3 C17 C12 154.9(15)
Ba1 O4 C16 C17 18(2)
Ba1 O4 C16 C15 -155.6(18)
Ba1 O1 C2 C3 150.4(17)
Ba1 O1 C2 C7 -31(2)
Ba1 O17 N9 O18 -1(3)
Ba1 O17 N9 O19 180(2)
Ni3 O11 C53 C48 -5(3)
Ni3 O11 C53 C52 -174.0(15)
Ni3 O10 C43 C42 -5(3)
Ni3 O10 C43 C38 175.7(14)
Ni3 N6 C47 C48 0(3)
Ni3 N6 C46 C45 3(4)
Ni3 N5 C44 C42 1(3)
Ni3 N5 C45 C46 8(4)
Ni1 O2 C7 C2 -170.3(17)
Ni1 O2 C7 C6 11(3)
Ni1 O3 C17 C16 -179.6(13)
Ni1 O3 C17 C12 2(3)
Ni1 N2 C11 C12 5(3)
Ni1 N2 C10 C9 -25(3)
Ni1 N1 C8 C6 -8(3)
Ni1 N1 C9 C10 -32(3)
Ni4 O15 C71 C66 1(3)
Ni4 O15 C71 C70 178.2(15)
Ni4 O14 C61 C56 169.2(15)
Ni4 O14 C61 C60 -4(3)
Ni4 N7 C62 C60 9(4)
Ni4 N7 C63 C64 22(4)
Ni4 N8 C65 C66 0(4)
Ni4 N8 C64 C63 14(3)
Ni2 O6 C25 C24 4(3)
Ni2 O6 C25 C20 -178.5(14)
Ni2 O7 C35 C30 -2(3)
Ni2 O7 C35 C34 170.4(14)
Ni2 N4 C29 C30 -3(4)
Ni2 N4 C28 C27 32(3)
Ni2 N3 C27 C28 29(3)
Ni2 N3 C26 C24 -1(4)
O11 Ni3 O10 Ba2 28.4(6)
O11 Ni3 O10 C43 178.7(15)
O11 Ni3 N6 C47 1(2)
O11 Ni3 N6 C46 -176.9(17)
O11 C53 C48 C47 7(3)
O11 C53 C48 C49 -178.6(19)
O11 C53 C52 O12 -7(3)
O11 C53 C52 C51 177(2)
O5 C20 C21 C22 -175(2)
O15 Ni4 O14 Ba2 24.7(6)
O15 Ni4 O14 C61 179.4(17)
O15 Ni4 N8 C65 2(2)
O15 Ni4 N8 C64 -176.7(19)
O15 C71 C70 O16 1(3)
O15 C71 C70 C69 175(2)
O6 Ni2 O7 Ba1 27.5(6)
O6 Ni2 O7 C35 -173.2(16)
O6 Ni2 N3 C27 171.9(17)
O6 Ni2 N3 C26 -6(2)
O6 C25 C24 C23 177(2)
O6 C25 C24 C26 -13(3)
O6 C25 C20 O5 1(3)
O6 C25 C20 C21 -178(2)
O10 Ni3 O11 Ba2 -27.5(5)
O10 Ni3 O11 C53 179.0(16)
O10 Ni3 N5 C44 1.6(19)
O10 Ni3 N5 C45 177.3(18)
O10 C43 C42 C44 7(3)
O10 C43 C42 C41 178.7(19)
O10 C43 C38 O9 -3(3)
O10 C43 C38 C39 -180(2)
O7 Ni2 O6 Ba1 -26.9(6)
O7 Ni2 O6 C25 -175.4(16)
O7 Ni2 N4 C29 -3(3)
O7 Ni2 N4 C28 165.8(16)
O7 C35 C30 C29 -5(3)
O7 C35 C30 C31 176(2)
O7 C35 C34 O8 9(3)
O7 C35 C34 C33 -177(2)
O14 Ni4 O15 Ba2 -24.4(6)
O14 Ni4 O15 C71 173.0(17)
O14 Ni4 N7 C62 -7(2)
O14 Ni4 N7 C63 174.4(18)
O14 C61 C56 O13 3(3)
O14 C61 C56 C57 -178.7(18)
O14 C61 C60 C59 179.5(19)
O14 C61 C60 C62 4(3)
O2 Ni1 O3 Ba1 26.8(6)
O2 Ni1 O3 C17 -177.2(16)
O2 Ni1 N1 C8 9(2)
O2 Ni1 N1 C9 -168.2(17)
O3 Ni1 O2 Ba1 -27.7(6)
O3 Ni1 O2 C7 172.7(18)
O3 Ni1 N2 C11 -4(2)
O3 Ni1 N2 C10 -176.6(16)
O3 C17 C16 O4 5(3)
O3 C17 C16 C15 179.1(19)
O3 C17 C12 C13 178(2)
O3 C17 C12 C11 -2(3)
O4 C16 C15 C14 177(2)
N2 Ni1 O3 Ba1 -155.7(7)
N2 Ni1 O3 C17 0.3(17)
N2 Ni1 N1 C8 -169(2)
N2 Ni1 N1 C9 14.3(18)
N2 C11 C12 C17 -2(4)
N2 C11 C12 C13 178(2)
N2 C10 C9 N1 34(3)
O1 C2 C3 C4 179(2)
O1 C2 C7 O2 2(3)
O1 C2 C7 C6 -179.3(19)
N7 Ni4 O14 Ba2 -150.7(7)
N7 Ni4 O14 C61 4.1(17)
N7 Ni4 N8 C65 177(2)
N7 Ni4 N8 C64 -1.3(19)
O16 C70 C69 C68 -177(2)
C25 C20 C21 C22 4(4)
N4 Ni2 O7 Ba1 -153.6(8)
N4 Ni2 O7 C35 5.7(17)
N4 Ni2 N3 C27 -7.0(18)
N4 Ni2 N3 C26 176(2)
N6 Ni3 O11 Ba2 154.8(7)
N6 Ni3 O11 C53 1.3(17)
N6 Ni3 N5 C44 179.4(19)
N6 Ni3 N5 C45 -5.0(18)
C35 C30 C29 N4 8(4)
C35 C30 C31 C32 1(3)
N1 Ni1 O2 Ba1 149.1(7)
N1 Ni1 O2 C7 -10.5(18)
N1 Ni1 N2 C11 179(2)
N1 Ni1 N2 C10 6.5(17)
C57 C58 C59 C60 2(4)
C37 O9 C38 C43 -162.1(18)
C37 O9 C38 C39 15(3)
C61 C60 C59 C58 -5(3)
C61 C60 C62 N7 -7(4)
C43 C42 C41 C40 7(3)
N5 Ni3 O10 Ba2 -149.8(7)
N5 Ni3 O10 C43 0.5(16)
N5 Ni3 N6 C47 179(2)
N5 Ni3 N6 C46 1.4(17)
N5 C44 C42 C43 -5(3)
N5 C44 C42 C41 -176(2)
N5 C45 C46 N6 -7(4)
C30 C35 C34 O8 -178.1(18)
C30 C35 C34 C33 -4(3)
C30 C31 C32 C33 -4(4)
C66 C71 C70 O16 178(2)
C66 C71 C70 C69 -8(3)
C66 C67 C68 C69 3(4)
N3 Ni2 O6 Ba1 152.5(7)
N3 Ni2 O6 C25 3.9(17)
N3 Ni2 N4 C29 177(3)
N3 Ni2 N4 C28 -13.6(17)
N3 C27 C28 N4 -37(3)
N3 C26 C24 C25 12(4)
N3 C26 C24 C23 -179(2)
C17 C16 C15 C14 3(3)
C13 C14 C15 C16 0(4)
C71 C66 C67 C68 -1(4)
C71 C66 C65 N8 -2(4)
C71 C70 C69 C68 9(4)
C53 C48 C47 N6 -4(3)
C53 C48 C49 C50 10(4)
C44 N5 C45 C46 -176(3)
C44 C42 C41 C40 178(2)
C55 O13 C56 C57 19(3)
C55 O13 C56 C61 -162.9(19)
C48 C53 C52 O12 -176.2(18)
C48 C53 C52 C51 7(3)
C48 C49 C50 C51 -8(4)
N8 Ni4 O15 Ba2 160.2(8)
N8 Ni4 O15 C71 -2.4(17)
N8 Ni4 N7 C62 168(2)
N8 Ni4 N7 C63 -10.4(19)
N8 C64 C63 N7 -23(4)
C70 C69 C68 C67 -6(4)
C11 N2 C10 C9 162(2)
C42 C43 C38 O9 177.6(16)
C42 C43 C38 C39 1(3)
C42 C41 C40 C39 -10(4)
C23 C22 C21 C20 -8(4)
C2 C3 C4 C5 0(4)
C16 C17 C12 C13 0(3)
C16 C17 C12 C11 179.9(19)
C27 N3 C26 C24 -179(2)
C29 N4 C28 C27 -157(3)
C29 C30 C31 C32 -179(2)
C72 O16 C70 C71 179(2)
C72 O16 C70 C69 5(3)
C34 C35 C30 C29 -178(2)
C34 C35 C30 C31 3(3)
C34 C33 C32 C31 3(4)
C26 N3 C27 C28 -154(2)
C38 C43 C42 C44 -173.4(19)
C38 C43 C42 C41 -2(3)
C38 C39 C40 C41 8(3)
C3 C2 C7 O2 -179(2)
C3 C2 C7 C6 0(4)
C3 C4 C5 C6 0(4)
C54 O12 C52 C53 167(2)
C54 O12 C52 C51 -16(3)
C24 C25 C20 O5 178.3(18)
C24 C25 C20 C21 -1(3)
C24 C23 C22 C21 8(4)
C12 C17 C16 O4 -176.9(18)
C12 C17 C16 C15 -3(3)
C12 C13 C14 C15 -3(4)
C19 O5 C20 C25 156(2)
C19 O5 C20 C21 -25(3)
C31 C30 C29 N4 -173(2)
C58 C57 C56 O13 -179(2)
C58 C57 C56 C61 3(3)
C56 C57 C58 C59 0(4)
C56 C61 C60 C59 7(3)
C56 C61 C60 C62 -168(2)
C60 C61 C56 O13 175.3(18)
C60 C61 C56 C57 -6(3)
C52 C53 C48 C47 176(2)
C52 C53 C48 C49 -9(3)
C52 C51 C50 C49 4(3)
C8 N1 C9 C10 151(2)
C8 C6 C5 C4 -175(3)
C8 C6 C7 O2 -7(4)
C8 C6 C7 C2 175(2)
C18 O4 C16 C17 -174.1(18)
C18 O4 C16 C15 12(3)
C59 C60 C62 N7 178(2)
C10 N2 C11 C12 178(2)
C40 C39 C38 O9 179.4(19)
C40 C39 C38 C43 -4(4)
C1 O1 C2 C3 -19(3)
C1 O1 C2 C7 160(2)
C32 C33 C34 O8 174(2)
C32 C33 C34 C35 1(4)
C14 C13 C12 C17 3(4)
C14 C13 C12 C11 -177(2)
C47 N6 C46 C45 -175(3)
C47 C48 C49 C50 -175(2)
C67 C66 C71 O15 -179(2)
C67 C66 C71 C70 4(3)
C67 C66 C65 N8 178(2)
C49 C48 C47 N6 -179(2)
C20 C25 C24 C23 0(3)
C20 C25 C24 C26 170(2)
C65 C66 C71 O15 1(3)
C65 C66 C71 C70 -176(2)
C65 C66 C67 C68 178(2)
C65 N8 C64 C63 -164(3)
C62 N7 C63 C64 -157(3)
C62 C60 C59 C58 171(3)
C5 C6 C8 N1 179(2)
C5 C6 C7 O2 179(2)
C5 C6 C7 C2 0(3)
C50 C51 C52 O12 179(2)
C50 C51 C52 C53 -5(4)
C22 C23 C24 C25 -4(4)
C22 C23 C24 C26 -173(3)
C36 O8 C34 C35 -175.7(17)
C36 O8 C34 C33 11(3)
C64 N8 C65 C66 178(2)
C7 C2 C3 C4 1(4)
C7 C6 C8 N1 5(4)
C7 C6 C5 C4 0(4)
C45 N5 C44 C42 -175(2)
C46 N6 C47 C48 178(2)
C28 N4 C29 C30 -171(2)
C9 N1 C8 C6 169(2)
C63 N7 C62 C60 -172(3)
O27 N11 O26 Ba2 14(2)
O17 N9 O18 Ba1 1(3)
O20 N10 O22 Ba1 -9(3)
O19 N9 O18 Ba1 -180(2)
O28 N11 O26 Ba2 -167(2)
O21 N10 O20 Ba1 179(3)
O21 N10 O22 Ba1 -176(4)
O22 N10 O20 Ba1 10(3)
O31 N12 O29 Ba2 -17(14)
O30 N12 O29 Ba2 144(9)
O24 N10 O23 Ba1 102(21)
O25 N10 O23 Ba1 -78(22)

loop_
_platon_squeeze_void_nr
_platon_squeeze_void_average_x
_platon_squeeze_void_average_y
_platon_squeeze_void_average_z
_platon_squeeze_void_volume
_platon_squeeze_void_count_electrons
_platon_squeeze_void_content
1 0.015 -0.005 0.249 359 -12 ' '
2 -0.015 0.013 0.751 359 -12 ' '

loop_
_twin_individual_id
_twin_individual_mass_fraction_refined
1 0.729(4)
2 0.271(4)
